data_4082721
loop_
_publ_author_name
'Loh, Claas'
'Seupel, Susanne'
'G\"orls, Helmar'
'Krieck, Sven'
'Westerhausen, Matthias'

_publ_section_title
;
 Structural Evidence of Strong Calcium&#x2212;\p Interactions to Aryl
 Substituents Stabilized by Coexistent Agostic Bonds to Alkyl Groups
;
_journal_issue 6
_journal_name_full Organometallics
_journal_page_first 1480
_journal_paper_doi 10.1021/om500135g
_journal_volume 33
_journal_year 2014
_chemical_formula_moiety '4(C23 H33 N3), C5 H12'
_chemical_formula_sum 'C24.25 H36 N3'
_chemical_formula_weight 369.56
_space_group_IT_number 2
_symmetry_cell_setting triclinic
_symmetry_space_group_name_Hall '-P 1'
_symmetry_space_group_name_H-M 'P -1'
_atom_sites_solution_hydrogens mixed
_atom_sites_solution_primary direct
_atom_sites_solution_secondary difmap
_audit_creation_method SHELXL-97
_cell_angle_alpha 106.318(2)
_cell_angle_beta 98.957(2)
_cell_angle_gamma 97.706(2)
_cell_formula_units_Z 4
_cell_length_a 8.9088(3)
_cell_length_b 16.3955(5)
_cell_length_c 17.1679(5)
_cell_measurement_reflns_used 13055
_cell_measurement_temperature 133(2)
_cell_measurement_theta_max 26.02
_cell_measurement_theta_min 2.36
_cell_volume 2335.05(13)
_computing_cell_refinement DENZO
_computing_data_collection COLLECT
_computing_data_reduction DENZO
_computing_molecular_graphics SHELXTL/PC
_computing_publication_material SHELXL-97
_computing_structure_refinement 'SHELXL-97 (Sheldrick, 2008)'
_computing_structure_solution 'SHELXS-97 (Sheldrick, 2008)'
_diffrn_ambient_temperature 133(2)
_diffrn_measured_fraction_theta_full 0.970
_diffrn_measured_fraction_theta_max 0.970
_diffrn_measurement_device_type KappaCCD
_diffrn_measurement_method 'phi- + omega-scan'
_diffrn_radiation_monochromator graphite
_diffrn_radiation_source 'fine-focus sealed tube'
_diffrn_radiation_type MoK\a
_diffrn_radiation_wavelength 0.71073
_diffrn_reflns_av_R_equivalents 0.0290
_diffrn_reflns_av_sigmaI/netI 0.0449
_diffrn_reflns_limit_h_max 10
_diffrn_reflns_limit_h_min -10
_diffrn_reflns_limit_k_max 20
_diffrn_reflns_limit_k_min -20
_diffrn_reflns_limit_l_max 20
_diffrn_reflns_limit_l_min -21
_diffrn_reflns_number 13055
_diffrn_reflns_theta_full 26.02
_diffrn_reflns_theta_max 26.02
_diffrn_reflns_theta_min 2.36
_exptl_absorpt_coefficient_mu 0.062
_exptl_absorpt_correction_type none
_exptl_crystal_colour colourless
_exptl_crystal_density_diffrn 1.051
_exptl_crystal_density_method 'not measured'
_exptl_crystal_description prism
_exptl_crystal_F_000 810
_exptl_crystal_size_max 0.068
_exptl_crystal_size_mid 0.062
_exptl_crystal_size_min 0.051
_refine_diff_density_max 1.090
_refine_diff_density_min -0.387
_refine_diff_density_rms 0.075
_refine_ls_extinction_method none
_refine_ls_goodness_of_fit_ref 1.094
_refine_ls_hydrogen_treatment mixed
_refine_ls_matrix_type full
_refine_ls_number_parameters 511
_refine_ls_number_reflns 8921
_refine_ls_number_restraints 0
_refine_ls_restrained_S_all 1.094
_refine_ls_R_factor_all 0.1169
_refine_ls_R_factor_gt 0.0919
_refine_ls_shift/su_max 0.000
_refine_ls_shift/su_mean 0.000
_refine_ls_structure_factor_coef Fsqd
_refine_ls_weighting_details 'calc w=1/[\s^2^(Fo^2^)+(0.0956P)^2^+4.3922P] where P=(Fo^2^+2Fc^2^)/3'
_refine_ls_weighting_scheme calc
_refine_ls_wR_factor_gt 0.2266
_refine_ls_wR_factor_ref 0.2491
_reflns_number_gt 6983
_reflns_number_total 8921
_reflns_threshold_expression >2sigma(I)
_cod_data_source_file om500135g_si_001.cif
_cod_data_source_block FO4918
_cod_database_code 4082721

loop_
_symmetry_equiv_pos_as_xyz
'x, y, z'
'-x, -y, -z'

loop_
_atom_site_label
_atom_site_type_symbol
_atom_site_fract_x
_atom_site_fract_y
_atom_site_fract_z
_atom_site_U_iso_or_equiv
_atom_site_adp_type
_atom_site_occupancy
_atom_site_symmetry_multiplicity
_atom_site_calc_flag
_atom_site_refinement_flags
_atom_site_disorder_assembly
_atom_site_disorder_group
N3B N 0.6919(3) 0.52249(17) 0.05308(15) 0.0264(6) Uani 1 1 d . . .
N1B N 0.7394(3) 0.40281(19) 0.12514(18) 0.0333(6) Uani 1 1 d . . .
N2B N 0.7569(3) 0.30627(17) 0.20576(16) 0.0282(6) Uani 1 1 d . . .
C11B C 0.6798(4) 0.5833(2) 0.01532(19) 0.0290(7) Uani 1 1 d . . .
H11B H 0.7064 0.5732 -0.0376 0.035 Uiso 1 1 calc R . .
C10B C 0.6314(4) 0.6595(2) 0.0486(2) 0.0325(7) Uani 1 1 d . . .
H10B H 0.6256 0.7011 0.0197 0.039 Uiso 1 1 calc R . .
C9B C 0.5912(4) 0.6739(2) 0.1255(2) 0.0327(7) Uani 1 1 d . . .
H9B H 0.5559 0.7254 0.1501 0.039 Uiso 1 1 calc R . .
C8B C 0.6031(4) 0.6127(2) 0.16546(19) 0.0279(7) Uani 1 1 d . . .
H8B H 0.5776 0.6217 0.2186 0.034 Uiso 1 1 calc R . .
C7B C 0.6532(3) 0.5372(2) 0.12702(18) 0.0240(6) Uani 1 1 d . . .
C6B C 0.6644(4) 0.4689(2) 0.17045(19) 0.0282(7) Uani 1 1 d . . .
H6BA H 0.7248 0.4957 0.2278 0.034 Uiso 1 1 calc R . .
H6BB H 0.5596 0.4424 0.1733 0.034 Uiso 1 1 calc R . .
C1B C 0.7761(3) 0.3317(2) 0.14308(18) 0.0256(6) Uani 1 1 d . . .
C2B C 0.8495(4) 0.2747(2) 0.07752(19) 0.0283(7) Uani 1 1 d . . .
C3B C 0.7343(4) 0.2416(2) -0.0067(2) 0.0413(9) Uani 1 1 d . . .
H3BA H 0.7791 0.2030 -0.0476 0.062 Uiso 1 1 calc R . .
H3BB H 0.7129 0.2909 -0.0254 0.062 Uiso 1 1 calc R . .
H3BC H 0.6377 0.2101 -0.0004 0.062 Uiso 1 1 calc R . .
C5B C 0.8912(5) 0.1973(2) 0.1027(2) 0.0413(8) Uani 1 1 d . . .
H5D H 0.9661 0.2177 0.1555 0.062 Uiso 1 1 calc R . .
H5E H 0.9367 0.1617 0.0599 0.062 Uiso 1 1 calc R . .
H5F H 0.7977 0.1628 0.1089 0.062 Uiso 1 1 calc R . .
C4B C 0.9974(4) 0.3286(2) 0.0691(2) 0.0376(8) Uani 1 1 d . . .
H4D H 1.0674 0.3529 0.1234 0.056 Uiso 1 1 calc R . .
H4E H 0.9707 0.3757 0.0482 0.056 Uiso 1 1 calc R . .
H4F H 1.0485 0.2916 0.0303 0.056 Uiso 1 1 calc R . .
C12B C 0.6956(4) 0.3468(2) 0.27462(18) 0.0262(6) Uani 1 1 d . . .
C13B C 0.5498(4) 0.3070(2) 0.2818(2) 0.0309(7) Uani 1 1 d . . .
C14B C 0.4984(4) 0.3384(2) 0.3547(2) 0.0352(8) Uani 1 1 d . . .
H14B H 0.4001 0.3124 0.3599 0.042 Uiso 1 1 calc R . .
C15B C 0.5864(4) 0.4063(2) 0.4200(2) 0.0358(8) Uani 1 1 d . . .
H15B H 0.5494 0.4264 0.4697 0.043 Uiso 1 1 calc R . .
C16B C 0.7296(4) 0.4451(2) 0.41254(19) 0.0314(7) Uani 1 1 d . . .
H16B H 0.7895 0.4924 0.4573 0.038 Uiso 1 1 calc R . .
C17B C 0.7873(4) 0.4162(2) 0.34064(19) 0.0270(7) Uani 1 1 d . . .
C18B C 0.4553(4) 0.2311(3) 0.2102(2) 0.0406(8) Uani 1 1 d . . .
H18B H 0.5294 0.1964 0.1848 0.049 Uiso 1 1 calc R . .
C19B C 0.3705(6) 0.2625(4) 0.1440(3) 0.0768(18) Uani 1 1 d . . .
H19D H 0.4448 0.2997 0.1264 0.115 Uiso 1 1 calc R . .
H19E H 0.2944 0.2953 0.1664 0.115 Uiso 1 1 calc R . .
H19F H 0.3174 0.2127 0.0964 0.115 Uiso 1 1 calc R . .
C20B C 0.3406(6) 0.1706(3) 0.2357(3) 0.0612(12) Uani 1 1 d . . .
H20D H 0.3953 0.1515 0.2795 0.092 Uiso 1 1 calc R . .
H20E H 0.2924 0.1201 0.1876 0.092 Uiso 1 1 calc R . .
H20F H 0.2606 0.2013 0.2562 0.092 Uiso 1 1 calc R . .
C21B C 0.9489(4) 0.4553(2) 0.33512(19) 0.0296(7) Uani 1 1 d . . .
H21B H 0.9454 0.4547 0.2764 0.035 Uiso 1 1 calc R . .
C22B C 1.0038(4) 0.5492(2) 0.3901(2) 0.0354(8) Uani 1 1 d . . .
H22D H 0.9276 0.5839 0.3774 0.053 Uiso 1 1 calc R . .
H22E H 1.1036 0.5723 0.3798 0.053 Uiso 1 1 calc R . .
H22F H 1.0156 0.5517 0.4485 0.053 Uiso 1 1 calc R . .
C23B C 1.0650(4) 0.3988(2) 0.3546(2) 0.0364(8) Uani 1 1 d . . .
H23D H 1.0378 0.3418 0.3126 0.055 Uiso 1 1 calc R . .
H23E H 1.0618 0.3922 0.4094 0.055 Uiso 1 1 calc R . .
H23F H 1.1695 0.4265 0.3545 0.055 Uiso 1 1 calc R . .
N3A N 0.1558(3) 0.90832(18) 0.54437(17) 0.0328(6) Uani 1 1 d . . .
N1A N 0.2838(4) 0.85973(19) 0.41473(18) 0.0349(7) Uani 1 1 d . . .
N2A N 0.4055(3) 0.79678(16) 0.30483(15) 0.0248(5) Uani 1 1 d . . .
C11A C 0.1063(4) 0.9428(2) 0.6142(2) 0.0389(8) Uani 1 1 d . . .
H11A H 0.0705 0.9959 0.6209 0.047 Uiso 1 1 calc R . .
C10A C 0.1046(4) 0.9055(2) 0.6764(2) 0.0393(8) Uani 1 1 d . . .
H10A H 0.0687 0.9323 0.7249 0.047 Uiso 1 1 calc R . .
C9A C 0.1566(4) 0.8276(2) 0.6672(2) 0.0355(8) Uani 1 1 d . . .
H9A H 0.1580 0.8003 0.7093 0.043 Uiso 1 1 calc R . .
C8A C 0.2060(4) 0.7910(2) 0.5952(2) 0.0310(7) Uani 1 1 d . . .
H8A H 0.2405 0.7374 0.5865 0.037 Uiso 1 1 calc R . .
C7A C 0.2048(4) 0.8333(2) 0.53540(19) 0.0265(6) Uani 1 1 d . . .
C6A C 0.2624(4) 0.7958(2) 0.45709(19) 0.0294(7) Uani 1 1 d . . .
H6AA H 0.3618 0.7773 0.4711 0.035 Uiso 1 1 calc R . .
H6AB H 0.1866 0.7444 0.4203 0.035 Uiso 1 1 calc R . .
C1A C 0.3505(3) 0.85821(19) 0.34862(18) 0.0243(6) Uani 1 1 d . . .
C2A C 0.3527(4) 0.9408(2) 0.3225(2) 0.0311(7) Uani 1 1 d . . .
C3A C 0.3884(8) 1.0219(2) 0.3966(3) 0.0745(17) Uani 1 1 d . . .
H3AA H 0.4890 1.0249 0.4309 0.112 Uiso 1 1 calc R . .
H3AB H 0.3079 1.0203 0.4293 0.112 Uiso 1 1 calc R . .
H3AC H 0.3915 1.0729 0.3773 0.112 Uiso 1 1 calc R . .
C5A C 0.4698(6) 0.9457(3) 0.2676(3) 0.0628(13) Uani 1 1 d . . .
H5A H 0.5732 0.9477 0.2985 0.094 Uiso 1 1 calc R . .
H5B H 0.4691 0.9980 0.2507 0.094 Uiso 1 1 calc R . .
H5C H 0.4426 0.8946 0.2183 0.094 Uiso 1 1 calc R . .
C4A C 0.1926(5) 0.9340(3) 0.2704(3) 0.0610(12) Uani 1 1 d . . .
H4A H 0.1916 0.9847 0.2508 0.092 Uiso 1 1 calc R . .
H4B H 0.1142 0.9316 0.3043 0.092 Uiso 1 1 calc R . .
H4C H 0.1695 0.8814 0.2226 0.092 Uiso 1 1 calc R . .
C12A C 0.4058(3) 0.71459(19) 0.31511(17) 0.0230(6) Uani 1 1 d . . .
C13A C 0.2953(3) 0.64417(19) 0.26072(18) 0.0240(6) Uani 1 1 d . . .
C14A C 0.3048(4) 0.5610(2) 0.2651(2) 0.0286(7) Uani 1 1 d . . .
H14A H 0.2297 0.5131 0.2293 0.034 Uiso 1 1 calc R . .
C15A C 0.4223(4) 0.5473(2) 0.3210(2) 0.0298(7) Uani 1 1 d . . .
H15A H 0.4268 0.4906 0.3239 0.036 Uiso 1 1 calc R . .
C16A C 0.5329(4) 0.6174(2) 0.37259(18) 0.0267(6) Uani 1 1 d . . .
H16A H 0.6136 0.6078 0.4102 0.032 Uiso 1 1 calc R . .
C17A C 0.5286(3) 0.7012(2) 0.37066(18) 0.0248(6) Uani 1 1 d . . .
C18A C 0.1714(4) 0.6598(2) 0.19732(19) 0.0274(7) Uani 1 1 d . . .
H18A H 0.2196 0.7085 0.1796 0.033 Uiso 1 1 calc R . .
C19A C 0.1129(4) 0.5821(2) 0.1196(2) 0.0415(9) Uani 1 1 d . . .
H19A H 0.0409 0.5978 0.0793 0.062 Uiso 1 1 calc R . .
H19B H 0.0595 0.5339 0.1341 0.062 Uiso 1 1 calc R . .
H19C H 0.2006 0.5648 0.0953 0.062 Uiso 1 1 calc R . .
C20A C 0.0349(4) 0.6880(2) 0.2351(2) 0.0368(8) Uani 1 1 d . . .
H20A H -0.0399 0.7001 0.1935 0.055 Uiso 1 1 calc R . .
H20B H 0.0723 0.7403 0.2828 0.055 Uiso 1 1 calc R . .
H20C H -0.0152 0.6416 0.2534 0.055 Uiso 1 1 calc R . .
C21A C 0.6561(4) 0.7775(2) 0.42365(19) 0.0289(7) Uani 1 1 d . . .
H21A H 0.6067 0.8294 0.4396 0.035 Uiso 1 1 calc R . .
C22A C 0.7361(5) 0.7648(3) 0.5036(2) 0.0451(9) Uani 1 1 d . . .
H22A H 0.8072 0.8184 0.5376 0.068 Uiso 1 1 calc R . .
H22B H 0.7942 0.7178 0.4901 0.068 Uiso 1 1 calc R . .
H22C H 0.6582 0.7501 0.5344 0.068 Uiso 1 1 calc R . .
C23A C 0.7749(4) 0.7968(3) 0.3727(2) 0.0433(9) Uani 1 1 d . . .
H23A H 0.8534 0.8473 0.4065 0.065 Uiso 1 1 calc R . .
H23B H 0.7229 0.8087 0.3236 0.065 Uiso 1 1 calc R . .
H23C H 0.8246 0.7467 0.3555 0.065 Uiso 1 1 calc R . .
C1P C 0.075(2) 1.0273(13) 0.9854(12) 0.137(6) Uiso 0.50 1 d P A -1
H1PA H -0.0115 0.9925 0.9974 0.206 Uiso 0.50 1 calc PR A -1
H1PB H 0.1082 1.0826 1.0298 0.206 Uiso 0.50 1 calc PR A -1
H1PC H 0.1614 0.9961 0.9818 0.206 Uiso 0.50 1 calc PR A -1
C2P C 0.0277(19) 1.0426(11) 0.9098(10) 0.110(5) Uiso 0.50 1 d P A -1
H2PA H -0.0575 1.0757 0.9130 0.132 Uiso 0.50 1 calc PR A -1
H2PB H -0.0089 0.9872 0.8646 0.132 Uiso 0.50 1 calc PR A -1
C3P C 0.1605(18) 1.0915(10) 0.8949(10) 0.107(4) Uiso 0.50 1 d P A -1
H3PA H 0.1798 1.1518 0.9321 0.129 Uiso 0.50 1 calc PR A -1
H3PB H 0.1398 1.0929 0.8370 0.129 Uiso 0.50 1 calc PR A -1
C4P C 0.3204(15) 1.0474(9) 0.9114(8) 0.091(4) Uiso 0.50 1 d P A -1
H4PA H 0.3966 1.0853 0.8945 0.109 Uiso 0.50 1 calc PR A -1
H4PB H 0.2928 0.9931 0.8644 0.109 Uiso 0.50 1 calc PR A -1
C5P C 0.4634(15) 1.0111(10) 0.9956(9) 0.084(4) Uiso 0.50 1 d P A -1
H5PA H 0.5455 0.9871 0.9701 0.126 Uiso 0.50 1 calc PR A -1
H5PB H 0.4037 0.9672 1.0131 0.126 Uiso 0.50 1 calc PR A -1
H5PC H 0.5097 1.0617 1.0439 0.126 Uiso 0.50 1 calc PR A -1
H1NB H 0.752(4) 0.413(2) 0.078(2) 0.034(10) Uiso 1 1 d . B -1
H1NA H 0.252(4) 0.907(2) 0.438(2) 0.030(9) Uiso 1 1 d . C -1

loop_
_atom_site_aniso_label
_atom_site_aniso_U_11
_atom_site_aniso_U_22
_atom_site_aniso_U_33
_atom_site_aniso_U_23
_atom_site_aniso_U_13
_atom_site_aniso_U_12
N3B 0.0264(13) 0.0312(14) 0.0241(12) 0.0101(11) 0.0085(10) 0.0068(11)
N1B 0.0467(17) 0.0368(16) 0.0284(14) 0.0172(12) 0.0183(13) 0.0212(13)
N2B 0.0292(14) 0.0320(14) 0.0242(13) 0.0108(11) 0.0044(11) 0.0056(11)
C11B 0.0263(15) 0.0395(18) 0.0244(15) 0.0142(14) 0.0068(12) 0.0060(13)
C10B 0.0329(17) 0.0358(18) 0.0341(17) 0.0183(15) 0.0068(14) 0.0084(14)
C9B 0.0326(17) 0.0317(17) 0.0372(18) 0.0123(14) 0.0096(14) 0.0114(14)
C8B 0.0270(15) 0.0335(17) 0.0255(15) 0.0089(13) 0.0089(12) 0.0094(13)
C7B 0.0186(14) 0.0309(16) 0.0234(14) 0.0098(12) 0.0045(11) 0.0049(12)
C6B 0.0308(16) 0.0328(17) 0.0268(15) 0.0122(13) 0.0128(13) 0.0107(13)
C1B 0.0233(15) 0.0276(15) 0.0251(15) 0.0087(12) 0.0024(12) 0.0033(12)
C2B 0.0316(16) 0.0292(16) 0.0241(15) 0.0069(13) 0.0065(13) 0.0077(13)
C3B 0.045(2) 0.042(2) 0.0303(17) 0.0014(15) 0.0036(15) 0.0107(17)
C5B 0.054(2) 0.0333(19) 0.042(2) 0.0141(16) 0.0134(17) 0.0172(17)
C4B 0.0355(19) 0.0350(18) 0.047(2) 0.0119(16) 0.0183(16) 0.0112(15)
C12B 0.0287(16) 0.0315(16) 0.0250(15) 0.0160(13) 0.0069(12) 0.0107(13)
C13B 0.0277(16) 0.0402(18) 0.0345(17) 0.0238(15) 0.0071(13) 0.0118(14)
C14B 0.0301(17) 0.047(2) 0.0438(19) 0.0313(17) 0.0136(15) 0.0167(15)
C15B 0.0423(19) 0.047(2) 0.0340(18) 0.0250(16) 0.0192(15) 0.0240(17)
C16B 0.0388(18) 0.0375(18) 0.0239(15) 0.0144(14) 0.0072(13) 0.0156(15)
C17B 0.0287(16) 0.0324(16) 0.0260(15) 0.0154(13) 0.0066(12) 0.0112(13)
C18B 0.0362(19) 0.047(2) 0.0398(19) 0.0222(17) 0.0015(15) -0.0004(16)
C19B 0.068(3) 0.081(4) 0.071(3) 0.052(3) -0.032(3) -0.028(3)
C20B 0.064(3) 0.056(3) 0.064(3) 0.033(2) 0.007(2) -0.013(2)
C21B 0.0327(17) 0.0330(17) 0.0253(15) 0.0099(13) 0.0088(13) 0.0085(14)
C22B 0.0374(18) 0.0365(18) 0.0324(17) 0.0111(15) 0.0063(14) 0.0071(15)
C23B 0.0311(18) 0.0365(19) 0.0422(19) 0.0131(16) 0.0063(15) 0.0078(14)
N3A 0.0380(15) 0.0311(15) 0.0321(14) 0.0075(12) 0.0162(12) 0.0103(12)
N1A 0.0526(18) 0.0257(14) 0.0363(15) 0.0128(12) 0.0237(14) 0.0173(13)
N2A 0.0274(13) 0.0220(12) 0.0259(13) 0.0066(10) 0.0069(10) 0.0071(10)
C11A 0.050(2) 0.0273(17) 0.0408(19) 0.0039(15) 0.0205(17) 0.0122(15)
C10A 0.045(2) 0.040(2) 0.0323(17) 0.0034(15) 0.0193(15) 0.0084(16)
C9A 0.0395(19) 0.0409(19) 0.0288(16) 0.0122(15) 0.0124(14) 0.0071(15)
C8A 0.0344(17) 0.0311(17) 0.0299(16) 0.0100(14) 0.0087(13) 0.0103(14)
C7A 0.0255(15) 0.0255(15) 0.0270(15) 0.0049(12) 0.0068(12) 0.0053(12)
C6A 0.0395(18) 0.0258(16) 0.0279(16) 0.0108(13) 0.0135(14) 0.0100(13)
C1A 0.0257(15) 0.0232(15) 0.0235(14) 0.0067(12) 0.0048(12) 0.0042(12)
C2A 0.0411(19) 0.0231(16) 0.0323(17) 0.0094(13) 0.0116(14) 0.0103(14)
C3A 0.151(5) 0.0218(19) 0.043(2) 0.0089(18) 0.015(3) -0.002(2)
C5A 0.079(3) 0.046(2) 0.096(4) 0.047(3) 0.054(3) 0.027(2)
C4A 0.057(3) 0.058(3) 0.084(3) 0.044(3) 0.008(2) 0.022(2)
C12A 0.0267(15) 0.0250(15) 0.0212(14) 0.0074(12) 0.0112(12) 0.0096(12)
C13A 0.0258(15) 0.0253(15) 0.0229(14) 0.0070(12) 0.0108(12) 0.0058(12)
C14A 0.0308(16) 0.0242(15) 0.0306(16) 0.0061(13) 0.0104(13) 0.0045(13)
C15A 0.0351(17) 0.0271(16) 0.0357(17) 0.0154(14) 0.0153(14) 0.0132(13)
C16A 0.0271(15) 0.0334(17) 0.0248(15) 0.0110(13) 0.0089(12) 0.0141(13)
C17A 0.0280(15) 0.0285(16) 0.0201(14) 0.0073(12) 0.0093(12) 0.0080(12)
C18A 0.0272(16) 0.0287(16) 0.0265(15) 0.0085(13) 0.0067(12) 0.0050(13)
C19A 0.043(2) 0.043(2) 0.0317(18) 0.0052(16) 0.0000(15) 0.0089(17)
C20A 0.0293(17) 0.049(2) 0.0338(17) 0.0133(16) 0.0063(14) 0.0123(15)
C21A 0.0290(16) 0.0307(16) 0.0261(15) 0.0064(13) 0.0053(13) 0.0081(13)
C22A 0.048(2) 0.047(2) 0.0355(19) 0.0125(17) -0.0028(16) 0.0035(17)
C23A 0.0357(19) 0.047(2) 0.043(2) 0.0087(17) 0.0116(16) -0.0016(16)

loop_
_atom_type_symbol
_atom_type_description
_atom_type_scat_dispersion_real
_atom_type_scat_dispersion_imag
_atom_type_scat_source
C C 0.0033 0.0016 'International Tables Vol C Tables 4.2.6.8 and 6.1.1.4'
H H 0.0000 0.0000 'International Tables Vol C Tables 4.2.6.8 and 6.1.1.4'
N N 0.0061 0.0033 'International Tables Vol C Tables 4.2.6.8 and 6.1.1.4'

loop_
_geom_angle_atom_site_label_1
_geom_angle_atom_site_label_2
_geom_angle_atom_site_label_3
_geom_angle
C7B N3B C11B 117.3(3)
C1B N1B C6B 129.1(3)
C1B N1B H1NB 122(2)
C6B N1B H1NB 109(2)
C1B N2B C12B 128.7(3)
N3B C11B C10B 124.0(3)
N3B C11B H11B 118.0
C10B C11B H11B 118.0
C11B C10B C9B 118.0(3)
C11B C10B H10B 121.0
C9B C10B H10B 121.0
C8B C9B C10B 119.1(3)
C8B C9B H9B 120.5
C10B C9B H9B 120.5
C9B C8B C7B 119.0(3)
C9B C8B H8B 120.5
C7B C8B H8B 120.5
N3B C7B C8B 122.5(3)
N3B C7B C6B 118.2(3)
C8B C7B C6B 119.3(3)
N1B C6B C7B 109.4(2)
N1B C6B H6BA 109.8
C7B C6B H6BA 109.8
N1B C6B H6BB 109.8
C7B C6B H6BB 109.8
H6BA C6B H6BB 108.2
N2B C1B N1B 129.0(3)
N2B C1B C2B 117.4(3)
N1B C1B C2B 113.7(3)
C5B C2B C4B 108.8(3)
C5B C2B C1B 110.8(3)
C4B C2B C1B 109.1(3)
C5B C2B C3B 108.9(3)
C4B C2B C3B 109.6(3)
C1B C2B C3B 109.6(3)
C2B C3B H3BA 109.5
C2B C3B H3BB 109.5
H3BA C3B H3BB 109.5
C2B C3B H3BC 109.5
H3BA C3B H3BC 109.5
H3BB C3B H3BC 109.5
C2B C5B H5D 109.5
C2B C5B H5E 109.5
H5D C5B H5E 109.5
C2B C5B H5F 109.5
H5D C5B H5F 109.5
H5E C5B H5F 109.5
C2B C4B H4D 109.5
C2B C4B H4E 109.5
H4D C4B H4E 109.5
C2B C4B H4F 109.5
H4D C4B H4F 109.5
H4E C4B H4F 109.5
C17B C12B N2B 120.7(3)
C17B C12B C13B 120.6(3)
N2B C12B C13B 117.9(3)
C14B C13B C12B 118.6(3)
C14B C13B C18B 122.2(3)
C12B C13B C18B 119.3(3)
C15B C14B C13B 121.7(3)
C15B C14B H14B 119.1
C13B C14B H14B 119.1
C14B C15B C16B 119.4(3)
C14B C15B H15B 120.3
C16B C15B H15B 120.3
C15B C16B C17B 121.4(3)
C15B C16B H16B 119.3
C17B C16B H16B 119.3
C16B C17B C12B 118.3(3)
C16B C17B C21B 121.0(3)
C12B C17B C21B 120.6(3)
C19B C18B C13B 110.7(3)
C19B C18B C20B 109.6(3)
C13B C18B C20B 114.1(3)
C19B C18B H18B 107.4
C13B C18B H18B 107.4
C20B C18B H18B 107.4
C18B C19B H19D 109.5
C18B C19B H19E 109.5
H19D C19B H19E 109.5
C18B C19B H19F 109.5
H19D C19B H19F 109.5
H19E C19B H19F 109.5
C18B C20B H20D 109.5
C18B C20B H20E 109.5
H20D C20B H20E 109.5
C18B C20B H20F 109.5
H20D C20B H20F 109.5
H20E C20B H20F 109.5
C17B C21B C22B 113.5(3)
C17B C21B C23B 110.1(3)
C22B C21B C23B 110.8(3)
C17B C21B H21B 107.4
C22B C21B H21B 107.4
C23B C21B H21B 107.4
C21B C22B H22D 109.5
C21B C22B H22E 109.5
H22D C22B H22E 109.5
C21B C22B H22F 109.5
H22D C22B H22F 109.5
H22E C22B H22F 109.5
C21B C23B H23D 109.5
C21B C23B H23E 109.5
H23D C23B H23E 109.5
C21B C23B H23F 109.5
H23D C23B H23F 109.5
H23E C23B H23F 109.5
C7A N3A C11A 117.6(3)
C1A N1A C6A 130.0(3)
C1A N1A H1NA 117(2)
C6A N1A H1NA 113(2)
C1A N2A C12A 126.3(3)
N3A C11A C10A 123.6(3)
N3A C11A H11A 118.2
C10A C11A H11A 118.2
C11A C10A C9A 118.7(3)
C11A C10A H10A 120.6
C9A C10A H10A 120.6
C8A C9A C10A 118.2(3)
C8A C9A H9A 120.9
C10A C9A H9A 120.9
C9A C8A C7A 119.5(3)
C9A C8A H8A 120.3
C7A C8A H8A 120.3
N3A C7A C8A 122.5(3)
N3A C7A C6A 117.1(3)
C8A C7A C6A 120.4(3)
N1A C6A C7A 109.9(3)
N1A C6A H6AA 109.7
C7A C6A H6AA 109.7
N1A C6A H6AB 109.7
C7A C6A H6AB 109.7
H6AA C6A H6AB 108.2
N2A C1A N1A 128.5(3)
N2A C1A C2A 117.4(3)
N1A C1A C2A 114.1(3)
C3A C2A C5A 109.9(4)
C3A C2A C4A 109.6(4)
C5A C2A C4A 107.4(4)
C3A C2A C1A 112.1(3)
C5A C2A C1A 110.2(3)
C4A C2A C1A 107.5(3)
C2A C3A H3AA 109.5
C2A C3A H3AB 109.5
H3AA C3A H3AB 109.5
C2A C3A H3AC 109.5
H3AA C3A H3AC 109.5
H3AB C3A H3AC 109.5
C2A C5A H5A 109.5
C2A C5A H5B 109.5
H5A C5A H5B 109.5
C2A C5A H5C 109.5
H5A C5A H5C 109.5
H5B C5A H5C 109.5
C2A C4A H4A 109.5
C2A C4A H4B 109.5
H4A C4A H4B 109.5
C2A C4A H4C 109.5
H4A C4A H4C 109.5
H4B C4A H4C 109.5
C13A C12A N2A 118.4(3)
C13A C12A C17A 120.6(3)
N2A C12A C17A 120.3(3)
C14A C13A C12A 118.7(3)
C14A C13A C18A 121.8(3)
C12A C13A C18A 119.5(3)
C15A C14A C13A 121.2(3)
C15A C14A H14A 119.4
C13A C14A H14A 119.4
C16A C15A C14A 119.3(3)
C16A C15A H15A 120.4
C14A C15A H15A 120.4
C15A C16A C17A 121.8(3)
C15A C16A H16A 119.1
C17A C16A H16A 119.1
C16A C17A C12A 118.4(3)
C16A C17A C21A 121.7(3)
C12A C17A C21A 119.9(3)
C19A C18A C13A 113.3(3)
C19A C18A C20A 109.8(3)
C13A C18A C20A 111.7(3)
C19A C18A H18A 107.2
C13A C18A H18A 107.2
C20A C18A H18A 107.2
C18A C19A H19A 109.5
C18A C19A H19B 109.5
H19A C19A H19B 109.5
C18A C19A H19C 109.5
H19A C19A H19C 109.5
H19B C19A H19C 109.5
C18A C20A H20A 109.5
C18A C20A H20B 109.5
H20A C20A H20B 109.5
C18A C20A H20C 109.5
H20A C20A H20C 109.5
H20B C20A H20C 109.5
C22A C21A C23A 110.4(3)
C22A C21A C17A 113.6(3)
C23A C21A C17A 110.2(3)
C22A C21A H21A 107.5
C23A C21A H21A 107.5
C17A C21A H21A 107.5
C21A C22A H22A 109.5
C21A C22A H22B 109.5
H22A C22A H22B 109.5
C21A C22A H22C 109.5
H22A C22A H22C 109.5
H22B C22A H22C 109.5
C21A C23A H23A 109.5
C21A C23A H23B 109.5
H23A C23A H23B 109.5
C21A C23A H23C 109.5
H23A C23A H23C 109.5
H23B C23A H23C 109.5
C2P C1P H1PA 109.5
C2P C1P H1PB 109.5
H1PA C1P H1PB 109.5
C2P C1P H1PC 109.5
H1PA C1P H1PC 109.5
H1PB C1P H1PC 109.5
C1P C2P C3P 106.5(15)
C1P C2P H2PA 110.4
C3P C2P H2PA 110.4
C1P C2P H2PB 110.4
C3P C2P H2PB 110.4
H2PA C2P H2PB 108.6
C2P C3P C4P 111.2(12)
C2P C3P H3PA 109.4
C4P C3P H3PA 109.4
C2P C3P H3PB 109.4
C4P C3P H3PB 109.4
H3PA C3P H3PB 108.0
C3P C4P C5P 145.1(10)
C3P C4P H4PA 100.6
C5P C4P H4PA 100.6
C3P C4P H4PB 100.6
C5P C4P H4PB 100.6
H4PA C4P H4PB 104.3
C4P C5P H5PA 109.5
C4P C5P H5PB 109.5
H5PA C5P H5PB 109.5
C4P C5P H5PC 109.5
H5PA C5P H5PC 109.5
H5PB C5P H5PC 109.5

loop_
_geom_bond_atom_site_label_1
_geom_bond_atom_site_label_2
_geom_bond_distance
N3B C7B 1.332(4)
N3B C11B 1.340(4)
N1B C1B 1.355(4)
N1B C6B 1.451(4)
N1B H1NB 0.89(4)
N2B C1B 1.285(4)
N2B C12B 1.413(4)
C11B C10B 1.377(5)
C11B H11B 0.9500
C10B C9B 1.386(5)
C10B H10B 0.9500
C9B C8B 1.371(5)
C9B H9B 0.9500
C8B C7B 1.396(4)
C8B H8B 0.9500
C7B C6B 1.517(4)
C6B H6BA 0.9900
C6B H6BB 0.9900
C1B C2B 1.539(4)
C2B C5B 1.523(5)
C2B C4B 1.535(5)
C2B C3B 1.544(5)
C3B H3BA 0.9800
C3B H3BB 0.9800
C3B H3BC 0.9800
C5B H5D 0.9800
C5B H5E 0.9800
C5B H5F 0.9800
C4B H4D 0.9800
C4B H4E 0.9800
C4B H4F 0.9800
C12B C17B 1.408(5)
C12B C13B 1.413(4)
C13B C14B 1.386(5)
C13B C18B 1.518(5)
C14B C15B 1.379(5)
C14B H14B 0.9500
C15B C16B 1.389(5)
C15B H15B 0.9500
C16B C17B 1.396(4)
C16B H16B 0.9500
C17B C21B 1.524(4)
C18B C19B 1.514(5)
C18B C20B 1.527(5)
C18B H18B 1.0000
C19B H19D 0.9800
C19B H19E 0.9800
C19B H19F 0.9800
C20B H20D 0.9800
C20B H20E 0.9800
C20B H20F 0.9800
C21B C22B 1.529(5)
C21B C23B 1.538(5)
C21B H21B 1.0000
C22B H22D 0.9800
C22B H22E 0.9800
C22B H22F 0.9800
C23B H23D 0.9800
C23B H23E 0.9800
C23B H23F 0.9800
N3A C7A 1.336(4)
N3A C11A 1.342(4)
N1A C1A 1.357(4)
N1A C6A 1.443(4)
N1A H1NA 0.87(4)
N2A C1A 1.281(4)
N2A C12A 1.408(4)
C11A C10A 1.373(5)
C11A H11A 0.9500
C10A C9A 1.392(5)
C10A H10A 0.9500
C9A C8A 1.380(5)
C9A H9A 0.9500
C8A C7A 1.389(4)
C8A H8A 0.9500
C7A C6A 1.511(4)
C6A H6AA 0.9900
C6A H6AB 0.9900
C1A C2A 1.540(4)
C2A C3A 1.516(5)
C2A C5A 1.519(5)
C2A C4A 1.534(6)
C3A H3AA 0.9800
C3A H3AB 0.9800
C3A H3AC 0.9800
C5A H5A 0.9800
C5A H5B 0.9800
C5A H5C 0.9800
C4A H4A 0.9800
C4A H4B 0.9800
C4A H4C 0.9800
C12A C13A 1.406(4)
C12A C17A 1.419(4)
C13A C14A 1.400(4)
C13A C18A 1.525(4)
C14A C15A 1.393(5)
C14A H14A 0.9500
C15A C16A 1.388(5)
C15A H15A 0.9500
C16A C17A 1.389(4)
C16A H16A 0.9500
C17A C21A 1.530(4)
C18A C19A 1.525(5)
C18A C20A 1.531(4)
C18A H18A 1.0000
C19A H19A 0.9800
C19A H19B 0.9800
C19A H19C 0.9800
C20A H20A 0.9800
C20A H20B 0.9800
C20A H20C 0.9800
C21A C22A 1.527(5)
C21A C23A 1.529(5)
C21A H21A 1.0000
C22A H22A 0.9800
C22A H22B 0.9800
C22A H22C 0.9800
C23A H23A 0.9800
C23A H23B 0.9800
C23A H23C 0.9800
C1P C2P 1.40(2)
C1P H1PA 0.9800
C1P H1PB 0.9800
C1P H1PC 0.9800
C2P C3P 1.44(2)
C2P H2PA 0.9900
C2P H2PB 0.9900
C3P C4P 1.702(19)
C3P H3PA 0.9900
C3P H3PB 0.9900
C4P C5P 2.045(18)
C4P H4PA 0.9900
C4P H4PB 0.9900
C5P H5PA 0.9800
C5P H5PB 0.9800
C5P H5PC 0.9800
